data_1508079
loop_
_publ_author_name
'Mathivathanan, Logesh'
'Rivera-Carrillo, Marlyn'
'Raptis, Raphael G'

_publ_section_title
;
 Three new multinuclear motifs in Cu(II)-pyrazolate chemistry
;
_journal_name_full
;
Inorganica Chimica Acta
;
_journal_page_first 201
_journal_page_last 205
_journal_paper_doi 10.1016/j.ica.2012.05.027
_journal_volume 391
_journal_year 2012
_chemical_formula_sum 'C52 H61 Cu12 N34 O10'
_chemical_formula_weight 2084.83
_space_group_IT_number 15
_symmetry_cell_setting monoclinic
_symmetry_space_group_name_Hall '-C 2yc'
_symmetry_space_group_name_H-M 'C 1 2/c 1'
_atom_sites_solution_hydrogens geom
_atom_sites_solution_primary direct
_atom_sites_solution_secondary difmap
_cell_angle_alpha 90.00
_cell_angle_beta 103.004(4)
_cell_angle_gamma 90.00
_cell_formula_units_Z 4
_cell_length_a 25.921(5)
_cell_length_b 18.758(4)
_cell_length_c 15.948(3)
_cell_measurement_temperature 298(2)
_cell_volume 7555(3)
_computing_structure_refinement 'SHELXL-97 (Sheldrick, 2008)'
_computing_structure_solution 'SHELXS-97 (Sheldrick, 2008)'
_diffrn_ambient_temperature 298(2)
_diffrn_measured_fraction_theta_full 0.999
_diffrn_measured_fraction_theta_max 0.912
_diffrn_radiation_monochromator graphite
_diffrn_radiation_source 'fine-focus sealed tube'
_diffrn_radiation_type MoK\a
_diffrn_radiation_wavelength 0.71073
_diffrn_reflns_av_R_equivalents 0.0901
_diffrn_reflns_av_sigmaI/netI 0.1356
_diffrn_reflns_limit_h_max 34
_diffrn_reflns_limit_h_min -33
_diffrn_reflns_limit_k_max 24
_diffrn_reflns_limit_k_min -20
_diffrn_reflns_limit_l_max 16
_diffrn_reflns_limit_l_min -20
_diffrn_reflns_number 24639
_diffrn_reflns_theta_full 25.00
_diffrn_reflns_theta_max 28.31
_diffrn_reflns_theta_min 1.35
_exptl_absorpt_coefficient_mu 3.377
_exptl_crystal_colour blue
_exptl_crystal_density_diffrn 1.833
_exptl_crystal_density_method 'not measured'
_exptl_crystal_description cube
_exptl_crystal_F_000 4156
_exptl_crystal_size_max 0.09
_exptl_crystal_size_mid 0.07
_exptl_crystal_size_min 0.06
_platon_squeeze_details
;
;
_refine_diff_density_max 2.435
_refine_diff_density_min -0.667
_refine_diff_density_rms 0.165
_refine_ls_extinction_method none
_refine_ls_goodness_of_fit_ref 0.951
_refine_ls_hydrogen_treatment constr
_refine_ls_matrix_type full
_refine_ls_number_parameters 522
_refine_ls_number_reflns 8583
_refine_ls_number_restraints 5
_refine_ls_restrained_S_all 0.954
_refine_ls_R_factor_all 0.2044
_refine_ls_R_factor_gt 0.0841
_refine_ls_shift/su_max 0.000
_refine_ls_shift/su_mean 0.000
_refine_ls_structure_factor_coef Fsqd
_refine_ls_weighting_details 'calc w=1/[\s^2^(Fo^2^)+(0.1243P)^2^+0.5861P] where P=(Fo^2^+2Fc^2^)/3'
_refine_ls_weighting_scheme calc
_refine_ls_wR_factor_gt 0.2103
_refine_ls_wR_factor_ref 0.2508
_reflns_number_gt 3334
_reflns_number_total 8583
_reflns_threshold_expression >2sigma(I)
_cod_data_source_file comp-2.cif.txt
_cod_data_source_block mr132b
_cod_original_sg_symbol_H-M 'C 2/c'
_cod_database_code 1508079

loop_
_symmetry_equiv_pos_as_xyz
'x, y, z'
'-x, y, -z+1/2'
'x+1/2, y+1/2, z'
'-x+1/2, y+1/2, -z+1/2'
'-x, -y, -z'
'x, -y, z-1/2'
'-x+1/2, -y+1/2, -z'
'x+1/2, -y+1/2, z-1/2'

loop_
_atom_site_label
_atom_site_type_symbol
_atom_site_fract_x
_atom_site_fract_y
_atom_site_fract_z
_atom_site_U_iso_or_equiv
_atom_site_adp_type
_atom_site_occupancy
_atom_site_symmetry_multiplicity
_atom_site_calc_flag
_atom_site_refinement_flags
_atom_site_disorder_assembly
_atom_site_disorder_group
Cu1 Cu 0.32040(5) 0.37078(7) 0.16200(9) 0.0550(4) Uani 1 1 d . A 1
Cu2 Cu 0.33011(5) 0.20807(7) 0.25201(8) 0.0495(4) Uani 1 1 d . A 1
Cu3 Cu 0.31283(5) 0.21961(7) 0.03479(9) 0.0567(4) Uani 1 1 d . A 1
Cu4 Cu 0.43942(5) 0.13156(6) 0.25375(9) 0.0535(4) Uani 1 1 d . A 1
Cu5 Cu 0.44179(5) 0.29727(8) 0.17187(10) 0.0647(5) Uani 1 1 d . A 1
Cu6 Cu 0.43358(19) 0.4673(5) 0.1758(11) 0.054(2) Uani 0.57(3) 1 d P A 1
Cu6A Cu 0.4372(2) 0.4830(5) 0.2188(15) 0.050(3) Uani 0.43(3) 1 d P . 2
O1 O 0.3059(2) 0.2656(4) 0.1459(4) 0.055(2) Uani 1 1 d . . .
H101 H 0.2674 0.2644 0.1398 0.066 Uiso 1 1 calc R A 1
O2 O 0.4221(2) 0.2331(3) 0.2558(5) 0.0547(19) Uani 1 1 d . . .
H103 H 0.4383 0.2513 0.3132 0.066 Uiso 1 1 calc R A 1
O3 O 0.4115(3) 0.3778(3) 0.2162(6) 0.065(2) Uani 1 1 d . . .
H102 H 0.4198 0.3767 0.2793 0.078 Uiso 1 1 calc R A 1
N1 N 0.3098(3) 0.3567(4) 0.2780(6) 0.054(2) Uani 1 1 d . . .
N2 N 0.3206(4) 0.2936(5) 0.3166(6) 0.059(2) Uani 1 1 d . A .
N3 N 0.3222(3) 0.1243(4) 0.1786(7) 0.056(2) Uani 1 1 d . . .
N4 N 0.3119(3) 0.1282(5) 0.0908(6) 0.058(2) Uani 1 1 d . A .
N5 N 0.3251(4) 0.3153(5) -0.0068(7) 0.065(3) Uani 1 1 d . . .
N6 N 0.3297(4) 0.3739(5) 0.0457(7) 0.070(3) Uani 1 1 d . A .
N7 N 0.3622(4) 0.1490(5) 0.3526(6) 0.057(2) Uani 1 1 d . . .
N8 N 0.4084(3) 0.1170(4) 0.3534(6) 0.052(2) Uani 1 1 d . A .
N9 N 0.4494(4) 0.1466(6) 0.1353(7) 0.071(3) Uani 1 1 d . . .
N10 N 0.4456(4) 0.2125(6) 0.0993(7) 0.074(3) Uani 1 1 d . A .
N11 N 0.4858(4) 0.3573(7) 0.1179(8) 0.097(4) Uani 1 1 d . . .
N12 N 0.4859(4) 0.4314(8) 0.1361(11) 0.148(7) Uani 1 1 d . A .
N13 N 0.3662(4) 0.5149(5) 0.1883(6) 0.062(3) Uani 1 1 d . . .
N14 N 0.3214(4) 0.4764(5) 0.1732(6) 0.063(3) Uani 1 1 d . A .
N15 N 0.4749(3) 0.0386(4) 0.2564(7) 0.072(3) Uani 1 1 d . . .
N16 N 0.4712(7) 0.5566(9) 0.1803(12) 0.063(5) Uani 0.50 1 d PD . .
N17 N 0.5222(8) 0.5630(10) 0.2194(14) 0.089(7) Uani 0.50 1 d PD . .
N18 N 0.2991(4) 0.1800(6) -0.0846(7) 0.076(3) Uani 1 1 d . . .
C27 C 0.3164(5) 0.1399(8) -0.1230(9) 0.074(4) Uani 1 1 d . A .
O4 O 0.3330(4) 0.0971(6) -0.1672(7) 0.111(4) Uani 1 1 d . . .
C1 C 0.3019(4) 0.4029(6) 0.3369(9) 0.065(3) Uani 1 1 d . A .
H1 H 0.2949 0.4510 0.3258 0.077 Uiso 1 1 calc R . .
C2 C 0.3051(6) 0.3717(7) 0.4162(10) 0.087(4) Uani 1 1 d . . .
H2 H 0.3001 0.3912 0.4673 0.105 Uiso 1 1 calc R A .
C3 C 0.3182(5) 0.3025(6) 0.3976(9) 0.075(4) Uani 1 1 d . A .
H3 H 0.3246 0.2661 0.4383 0.090 Uiso 1 1 calc R . .
C4 C 0.3198(4) 0.0537(6) 0.1988(8) 0.061(3) Uani 1 1 d . A .
H4 H 0.3258 0.0350 0.2541 0.073 Uiso 1 1 calc R . .
C5 C 0.3068(5) 0.0139(6) 0.1220(9) 0.071(4) Uani 1 1 d . . .
H5 H 0.3022 -0.0351 0.1166 0.086 Uiso 1 1 calc R A .
C6 C 0.3026(5) 0.0615(6) 0.0589(9) 0.066(3) Uani 1 1 d . A .
H6 H 0.2944 0.0504 0.0005 0.080 Uiso 1 1 calc R . .
C7 C 0.3339(6) 0.3334(8) -0.0822(9) 0.082(4) Uani 1 1 d . A .
H7 H 0.3340 0.3025 -0.1277 0.098 Uiso 1 1 calc R . .
C8 C 0.3428(6) 0.4058(9) -0.0823(10) 0.094(5) Uani 1 1 d . . .
H8 H 0.3497 0.4334 -0.1270 0.113 Uiso 1 1 calc R A .
C9 C 0.3392(5) 0.4281(8) -0.0029(10) 0.087(4) Uani 1 1 d . A .
H9 H 0.3428 0.4753 0.0154 0.105 Uiso 1 1 calc R . .
C10 C 0.3454(5) 0.1225(6) 0.4200(9) 0.066(3) Uani 1 1 d . A .
H10 H 0.3139 0.1353 0.4344 0.079 Uiso 1 1 calc R . .
C11 C 0.3815(5) 0.0735(7) 0.4656(9) 0.083(4) Uani 1 1 d . . .
H11 H 0.3797 0.0481 0.5149 0.099 Uiso 1 1 calc R A .
C12 C 0.4204(5) 0.0723(6) 0.4192(9) 0.076(4) Uani 1 1 d . A .
H12 H 0.4507 0.0441 0.4322 0.092 Uiso 1 1 calc R . .
C13 C 0.4455(5) 0.1005(8) 0.0701(11) 0.086(5) Uani 1 1 d . A .
H13 H 0.4454 0.0512 0.0761 0.103 Uiso 1 1 calc R . .
C14 C 0.4419(7) 0.1351(14) -0.0061(11) 0.130(8) Uani 1 1 d . . .
H14 H 0.4404 0.1158 -0.0604 0.156 Uiso 1 1 calc R A .
C15 C 0.4412(6) 0.2040(12) 0.0166(11) 0.110(6) Uani 1 1 d . A .
H15 H 0.4380 0.2416 -0.0223 0.132 Uiso 1 1 calc R . .
C16 C 0.5227(7) 0.3439(12) 0.0799(12) 0.122(8) Uani 1 1 d . A .
H16 H 0.5310 0.2984 0.0638 0.147 Uiso 1 1 calc R . .
C17 C 0.5467(8) 0.3993(19) 0.0665(16) 0.200(15) Uani 1 1 d . . .
H17 H 0.5746 0.4003 0.0387 0.240 Uiso 1 1 calc R A .
C18 C 0.5265(7) 0.4575(11) 0.0980(16) 0.180(12) Uani 1 1 d . A .
H18 H 0.5370 0.5046 0.0952 0.216 Uiso 1 1 calc R . .
C19 C 0.3502(6) 0.5826(7) 0.1880(11) 0.099(5) Uani 1 1 d . A .
H19 H 0.3729 0.6216 0.1969 0.119 Uiso 1 1 calc R . .
C20 C 0.2968(5) 0.5874(7) 0.1732(10) 0.091(5) Uani 1 1 d . . .
H20 H 0.2768 0.6288 0.1711 0.110 Uiso 1 1 calc R A .
C21 C 0.2787(5) 0.5200(6) 0.1621(8) 0.068(4) Uani 1 1 d . A .
H21 H 0.2434 0.5060 0.1492 0.081 Uiso 1 1 calc R . .
C22 C 0.4601(6) -0.0287(6) 0.2616(13) 0.116(7) Uani 1 1 d . A .
H22 H 0.4279 -0.0440 0.2715 0.140 Uiso 1 1 calc R . .
C23 C 0.5000 -0.0708(10) 0.2500 0.164(14) Uani 1 2 d SD . .
H23 H 0.5000 -0.1203 0.2500 0.197 Uiso 0.50 1 calc PRD A .
C24 C 0.4555(13) 0.6128(16) 0.1303(17) 0.087(9) Uani 0.50 1 d PD A 1
H24 H 0.4215 0.6196 0.0970 0.104 Uiso 0.50 1 calc PR A 1
C25 C 0.4973(14) 0.6598(15) 0.1352(17) 0.105(12) Uani 0.50 1 d PD A 1
H25 H 0.4972 0.7032 0.1070 0.127 Uiso 0.50 1 calc PR A 1
C26 C 0.5322(15) 0.6327(15) 0.182(2) 0.129(14) Uani 0.50 1 d PD A 1
H26 H 0.5654 0.6541 0.1968 0.155 Uiso 0.50 1 calc PR A 1
C100 C 0.6771(5) 0.7817(6) 0.3656(10) 0.094(5) Uani 1 1 d D . .
H10A H 0.6851 0.8259 0.3961 0.140 Uiso 1 1 calc R . .
H10B H 0.7043 0.7709 0.3356 0.140 Uiso 1 1 calc R . .
H10C H 0.6751 0.7442 0.4057 0.140 Uiso 1 1 calc R . .
O2W O 0.6183(8) 0.7890(8) 0.2941(16) 0.47(3) Uani 1 1 d D . .

loop_
_atom_site_aniso_label
_atom_site_aniso_U_11
_atom_site_aniso_U_22
_atom_site_aniso_U_33
_atom_site_aniso_U_23
_atom_site_aniso_U_13
_atom_site_aniso_U_12
Cu1 0.0522(8) 0.0432(8) 0.0665(10) 0.0055(6) 0.0069(7) 0.0122(6)
Cu2 0.0430(7) 0.0444(8) 0.0559(9) -0.0002(6) 0.0004(6) 0.0051(6)
Cu3 0.0456(8) 0.0609(9) 0.0552(9) -0.0035(7) -0.0059(6) 0.0120(6)
Cu4 0.0423(7) 0.0401(7) 0.0741(10) -0.0026(7) 0.0046(6) 0.0010(6)
Cu5 0.0489(8) 0.0688(10) 0.0754(11) 0.0286(8) 0.0117(7) 0.0177(7)
Cu6 0.0569(18) 0.034(2) 0.067(6) 0.003(3) 0.006(2) 0.0026(13)
Cu6A 0.039(2) 0.036(3) 0.071(8) -0.002(4) 0.005(3) 0.0002(16)
O1 0.032(4) 0.054(4) 0.068(5) -0.004(4) -0.012(3) 0.006(3)
O2 0.042(4) 0.041(4) 0.073(5) 0.008(4) -0.002(4) -0.001(3)
O3 0.047(4) 0.046(4) 0.097(6) 0.027(4) 0.004(4) 0.005(3)
N1 0.048(5) 0.033(5) 0.078(7) -0.006(5) 0.008(5) 0.009(4)
N2 0.068(6) 0.048(6) 0.056(6) -0.002(5) 0.005(5) 0.009(5)
N3 0.046(5) 0.039(5) 0.081(8) 0.007(5) 0.012(5) -0.001(4)
N4 0.050(5) 0.059(6) 0.055(6) -0.008(5) -0.007(4) 0.007(4)
N5 0.064(6) 0.064(7) 0.063(7) 0.012(6) 0.006(5) 0.010(5)
N6 0.063(6) 0.053(6) 0.088(8) 0.013(6) 0.005(6) 0.021(5)
N7 0.060(6) 0.048(5) 0.063(7) -0.001(5) 0.015(5) 0.008(4)
N8 0.043(5) 0.033(5) 0.081(7) 0.008(5) 0.013(5) 0.001(4)
N9 0.053(6) 0.068(7) 0.083(8) -0.012(6) -0.006(5) 0.012(5)
N10 0.062(7) 0.108(9) 0.054(7) 0.004(7) 0.015(5) 0.028(6)
N11 0.055(7) 0.122(11) 0.117(10) 0.086(9) 0.028(7) 0.028(7)
N12 0.051(7) 0.142(13) 0.256(19) 0.145(13) 0.045(9) 0.020(8)
N13 0.050(6) 0.043(5) 0.084(7) 0.003(5) 0.000(5) 0.008(4)
N14 0.062(6) 0.042(5) 0.082(7) 0.006(5) 0.008(5) 0.008(5)
N15 0.067(6) 0.029(5) 0.131(9) -0.008(5) 0.046(7) -0.008(4)
N16 0.060(13) 0.040(11) 0.091(17) 0.003(11) 0.019(12) 0.013(9)
N17 0.083(18) 0.051(13) 0.13(2) -0.004(13) 0.011(14) 0.000(11)
N18 0.052(6) 0.085(8) 0.082(8) -0.017(7) -0.004(6) 0.016(6)
C27 0.049(8) 0.087(11) 0.072(10) -0.009(8) -0.014(7) 0.016(7)
O4 0.115(8) 0.112(8) 0.094(8) -0.036(7) -0.001(6) 0.032(7)
C1 0.062(8) 0.049(7) 0.082(10) 0.000(7) 0.014(7) 0.008(6)
C2 0.114(12) 0.063(9) 0.086(11) -0.016(8) 0.025(9) 0.017(8)
C3 0.099(11) 0.049(8) 0.080(10) 0.006(7) 0.026(8) 0.012(7)
C4 0.052(7) 0.061(8) 0.068(8) -0.012(7) 0.011(6) -0.007(6)
C5 0.068(8) 0.045(7) 0.099(11) -0.010(7) 0.011(7) -0.007(6)
C6 0.071(8) 0.052(8) 0.070(9) -0.024(7) 0.005(7) -0.002(6)
C7 0.097(11) 0.074(10) 0.068(10) 0.017(8) 0.006(8) 0.031(8)
C8 0.126(13) 0.091(12) 0.066(10) 0.037(9) 0.021(9) 0.013(9)
C9 0.089(10) 0.078(10) 0.093(12) 0.042(9) 0.014(9) 0.022(8)
C10 0.063(8) 0.048(7) 0.085(10) -0.001(7) 0.013(7) -0.005(6)
C11 0.084(10) 0.066(9) 0.095(11) 0.033(8) 0.014(8) 0.001(7)
C12 0.058(8) 0.055(8) 0.115(12) 0.029(8) 0.015(8) 0.002(6)
C13 0.052(8) 0.100(11) 0.093(12) -0.058(10) -0.011(7) -0.004(7)
C14 0.089(12) 0.23(3) 0.057(11) -0.039(14) -0.015(9) 0.056(14)
C15 0.066(10) 0.19(2) 0.067(12) 0.024(13) 0.000(8) 0.056(12)
C16 0.076(12) 0.174(19) 0.134(16) 0.080(14) 0.061(11) 0.013(12)
C17 0.080(14) 0.35(4) 0.18(2) 0.15(3) 0.054(14) 0.12(2)
C18 0.085(13) 0.164(19) 0.31(3) 0.19(2) 0.075(16) 0.037(12)
C19 0.074(10) 0.056(9) 0.156(16) -0.038(9) 0.005(10) -0.008(7)
C20 0.062(9) 0.051(8) 0.154(15) -0.022(8) 0.011(9) 0.016(7)
C21 0.050(7) 0.049(7) 0.095(10) -0.007(6) -0.003(6) 0.019(6)
C22 0.080(10) 0.036(7) 0.25(2) 0.001(10) 0.079(12) -0.015(7)
C23 0.15(2) 0.019(10) 0.35(5) 0.000 0.12(3) 0.000
C24 0.10(2) 0.09(2) 0.08(2) -0.021(18) 0.045(18) 0.030(19)
C25 0.10(3) 0.07(2) 0.13(3) 0.06(2) 0.00(2) 0.033(19)
C26 0.11(3) 0.07(2) 0.20(4) 0.01(2) 0.03(3) -0.05(2)
C100 0.066(9) 0.051(8) 0.149(14) -0.023(8) -0.007(9) 0.025(6)
O2W 0.46(4) 0.157(16) 0.96(8) 0.29(3) 0.52(5) 0.20(2)

loop_
_atom_type_symbol
_atom_type_description
_atom_type_scat_dispersion_real
_atom_type_scat_dispersion_imag
_atom_type_scat_source
C C 0.0033 0.0016 'International Tables Vol C Tables 4.2.6.8 and 6.1.1.4'
H H 0.0000 0.0000 'International Tables Vol C Tables 4.2.6.8 and 6.1.1.4'
N N 0.0061 0.0033 'International Tables Vol C Tables 4.2.6.8 and 6.1.1.4'
O O 0.0106 0.0060 'International Tables Vol C Tables 4.2.6.8 and 6.1.1.4'
Cu Cu 0.3201 1.2651 'International Tables Vol C Tables 4.2.6.8 and 6.1.1.4'

loop_
_geom_angle_atom_site_label_1
_geom_angle_atom_site_label_2
_geom_angle_atom_site_label_3
_geom_angle
_geom_angle_site_symmetry_1
_geom_angle_site_symmetry_3
N6 Cu1 N1 173.9(4) . .
N6 Cu1 N14 93.1(4) . .
N1 Cu1 N14 93.0(4) . .
N6 Cu1 O1 88.1(4) . .
N1 Cu1 O1 85.8(3) . .
N14 Cu1 O1 170.3(3) . .
N6 Cu1 O3 91.1(4) . .
N1 Cu1 O3 90.1(3) . .
N14 Cu1 O3 85.3(3) . .
O1 Cu1 O3 104.3(2) . .
N3 Cu2 N2 167.0(4) . .
N3 Cu2 N7 90.2(4) . .
N2 Cu2 N7 96.5(4) . .
N3 Cu2 O1 87.5(3) . .
N2 Cu2 O1 87.1(3) . .
N7 Cu2 O1 173.0(4) . .
N3 Cu2 O2 98.1(3) . .
N2 Cu2 O2 93.9(3) . .
N7 Cu2 O2 81.7(3) . .
O1 Cu2 O2 92.1(3) . .
N4 Cu3 N5 170.0(4) . .
N4 Cu3 N18 95.3(4) . .
N5 Cu3 N18 91.5(5) . .
N4 Cu3 O1 87.7(3) . .
N5 Cu3 O1 87.7(4) . .
N18 Cu3 O1 164.6(3) . .
N8 Cu4 O2 89.1(3) . .
N8 Cu4 N15 97.7(4) . .
O2 Cu4 N15 165.8(3) . .
N8 Cu4 N9 163.7(4) . .
O2 Cu4 N9 87.5(4) . .
N15 Cu4 N9 89.2(4) . .
O3 Cu5 N11 92.1(5) . .
O3 Cu5 O2 92.4(3) . .
N11 Cu5 O2 159.1(4) . .
O3 Cu5 N10 158.3(4) . .
N11 Cu5 N10 95.5(6) . .
O2 Cu5 N10 87.7(4) . .
N12 Cu6 O3 95.6(6) . .
N12 Cu6 N16 85.5(7) . .
O3 Cu6 N16 157.9(11) . .
N12 Cu6 N13 164.8(10) . .
O3 Cu6 N13 91.3(4) . .
N16 Cu6 N13 93.1(7) . .
N16 Cu6A N13 101.0(7) . .
N16 Cu6A N17 49.0(9) . 2_655
N13 Cu6A N17 105.5(9) . 2_655
N16 Cu6A O3 153.1(14) . .
N13 Cu6A O3 90.4(5) . .
N17 Cu6A O3 150.1(11) 2_655 .
N16 Cu6A N12 75.4(8) . .
N13 Cu6A N12 129.0(13) . .
N17 Cu6A N12 108.4(8) 2_655 .
O3 Cu6A N12 78.4(7) . .
Cu2 O1 Cu1 114.2(3) . .
Cu2 O1 Cu3 116.3(3) . .
Cu1 O1 Cu3 118.7(4) . .
Cu2 O1 H101 101.1 . .
Cu1 O1 H101 101.1 . .
Cu3 O1 H101 101.1 . .
Cu5 O2 Cu4 119.5(4) . .
Cu5 O2 Cu2 120.8(3) . .
Cu4 O2 Cu2 92.3(2) . .
Cu5 O2 H103 107.6 . .
Cu4 O2 H103 107.6 . .
Cu2 O2 H103 107.6 . .
Cu5 O3 Cu6 112.7(6) . .
Cu5 O3 Cu6A 126.9(6) . .
Cu6 O3 Cu6A 20.62(17) . .
Cu5 O3 Cu1 106.5(3) . .
Cu6 O3 Cu1 106.1(3) . .
Cu6A O3 Cu1 110.8(3) . .
Cu5 O3 H102 110.4 . .
Cu6 O3 H102 110.4 . .
Cu6A O3 H102 90.3 . .
Cu1 O3 H102 110.4 . .
C1 N1 N2 107.6(10) . .
C1 N1 Cu1 131.4(8) . .
N2 N1 Cu1 119.9(7) . .
C3 N2 N1 106.8(9) . .
C3 N2 Cu2 131.3(8) . .
N1 N2 Cu2 121.6(8) . .
C4 N3 N4 106.5(9) . .
C4 N3 Cu2 130.2(9) . .
N4 N3 Cu2 123.0(7) . .
C6 N4 N3 108.3(10) . .
C6 N4 Cu3 131.7(9) . .
N3 N4 Cu3 120.0(7) . .
C7 N5 N6 110.0(11) . .
C7 N5 Cu3 128.2(10) . .
N6 N5 Cu3 121.7(8) . .
C9 N6 N5 105.0(12) . .
C9 N6 Cu1 131.5(11) . .
N5 N6 Cu1 123.5(8) . .
N8 N7 C10 106.1(9) . .
N8 N7 Cu2 118.2(7) . .
C10 N7 Cu2 134.9(8) . .
C12 N8 N7 110.0(10) . .
C12 N8 Cu4 131.8(9) . .
N7 N8 Cu4 117.4(7) . .
C13 N9 N10 106.0(12) . .
C13 N9 Cu4 130.1(11) . .
N10 N9 Cu4 121.3(8) . .
C15 N10 N9 107.2(13) . .
C15 N10 Cu5 133.0(13) . .
N9 N10 Cu5 119.5(8) . .
C16 N11 N12 109.1(14) . .
C16 N11 Cu5 132.9(14) . .
N12 N11 Cu5 116.8(10) . .
C18 N12 N11 102.5(16) . .
C18 N12 Cu6 137.1(14) . .
N11 N12 Cu6 119.0(9) . .
C18 N12 Cu6A 132.5(16) . .
N11 N12 Cu6A 124.7(9) . .
Cu6 N12 Cu6A 15.9(3) . .
C19 N13 N14 104.7(9) . .
C19 N13 Cu6A 125.9(9) . .
N14 N13 Cu6A 128.9(7) . .
C19 N13 Cu6 134.4(9) . .
N14 N13 Cu6 118.6(8) . .
Cu6A N13 Cu6 21.4(3) . .
N13 N14 C21 110.3(9) . .
N13 N14 Cu1 123.1(7) . .
C21 N14 Cu1 126.5(8) . .
C22 N15 N15 107.9(7) . 2_655
C22 N15 Cu4 134.8(8) . .
N15 N15 Cu4 117.0(3) 2_655 .
C24 N16 N17 110(2) . .
C24 N16 N17 119.8(13) . 2_655
N17 N16 N17 69.4(17) . 2_655
C24 N16 Cu6A 134(2) . .
N17 N16 Cu6A 114.5(16) . .
N17 N16 Cu6A 70.4(14) 2_655 .
C24 N16 Cu6 125.6(19) . .
N17 N16 Cu6 122.3(15) . .
N17 N16 Cu6 92.4(14) 2_655 .
Cu6A N16 Cu6 22.3(4) . .
N16 N17 C26 98(2) . .
N16 N17 N16 109.8(17) . 2_655
C26 N17 N16 118.9(16) . 2_655
N16 N17 N17 62.1(14) . 2_655
C26 N17 N17 116.0(12) . 2_655
N16 N17 N17 48.5(12) 2_655 2_655
N16 N17 Cu6A 121.8(16) . 2_655
C26 N17 Cu6A 139(2) . 2_655
N16 N17 Cu6A 60.6(13) 2_655 2_655
N17 N17 Cu6A 93.9(13) 2_655 2_655
C27 N18 Cu3 139.4(10) . .
N18 C27 O4 177.0(15) . .
N1 C1 C2 112.6(11) . .
N1 C1 H1 123.7 . .
C2 C1 H1 123.7 . .
C1 C2 C3 99.7(12) . .
C1 C2 H2 130.2 . .
C3 C2 H2 130.2 . .
N2 C3 C2 113.3(12) . .
N2 C3 H3 123.4 . .
C2 C3 H3 123.4 . .
N3 C4 C5 108.8(11) . .
N3 C4 H4 125.6 . .
C5 C4 H4 125.6 . .
C6 C5 C4 105.4(11) . .
C6 C5 H5 127.3 . .
C4 C5 H5 127.3 . .
C5 C6 N4 110.9(11) . .
C5 C6 H6 124.5 . .
N4 C6 H6 124.5 . .
N5 C7 C8 108.6(13) . .
N5 C7 H7 125.7 . .
C8 C7 H7 125.7 . .
C9 C8 C7 104.8(13) . .
C9 C8 H8 127.6 . .
C7 C8 H8 127.6 . .
N6 C9 C8 111.6(14) . .
N6 C9 H9 124.2 . .
C8 C9 H9 124.2 . .
N7 C10 C11 111.3(12) . .
N7 C10 H10 124.4 . .
C11 C10 H10 124.4 . .
C12 C11 C10 102.5(12) . .
C12 C11 H11 128.7 . .
C10 C11 H11 128.7 . .
N8 C12 C11 110.1(11) . .
N8 C12 H12 124.9 . .
C11 C12 H12 124.9 . .
N9 C13 C14 111.2(16) . .
N9 C13 H13 124.4 . .
C14 C13 H13 124.4 . .
C15 C14 C13 102.7(16) . .
C15 C14 H14 128.6 . .
C13 C14 H14 128.6 . .
N10 C15 C14 112.7(18) . .
N10 C15 H15 123.6 . .
C14 C15 H15 123.6 . .
N11 C16 C17 112(2) . .
N11 C16 H16 124.0 . .
C17 C16 H16 124.0 . .
C16 C17 C18 111(2) . .
C16 C17 H17 124.6 . .
C18 C17 H17 124.6 . .
C17 C18 N12 105.6(19) . .
C17 C18 H18 127.2 . .
N12 C18 H18 127.2 . .
N13 C19 C20 111.7(12) . .
N13 C19 H19 124.1 . .
C20 C19 H19 124.1 . .
C21 C20 C19 105.9(11) . .
C21 C20 H20 127.1 . .
C19 C20 H20 127.1 . .
C20 C21 N14 107.3(11) . .
C20 C21 H21 126.3 . .
N14 C21 H21 126.3 . .
N15 C22 C23 108.0(13) . .
N15 C22 H22 126.0 . .
C23 C22 H22 126.0 . .
C22 C23 C22 108.1(17) . 2_655
C22 C23 H23 125.9 . .
C22 C23 H23 125.9 2_655 .
N16 C24 C25 110(3) . .
N16 C24 H24 125.0 . .
C25 C24 H24 125.0 . .
C26 C25 C24 104(3) . .
C26 C25 H25 128.0 . .
C24 C25 H25 128.0 . .
C25 C26 N17 118(3) . .
C25 C26 H26 121.1 . .
N17 C26 H26 121.1 . .
O2W C100 H10A 109.5 . .
O2W C100 H10B 109.5 . .
H10A C100 H10B 109.5 . .
O2W C100 H10C 109.5 . .
H10A C100 H10C 109.5 . .
H10B C100 H10C 109.5 . .

loop_
_geom_bond_atom_site_label_1
_geom_bond_atom_site_label_2
_geom_bond_distance
_geom_bond_site_symmetry_2
Cu1 N6 1.925(11) .
Cu1 N1 1.948(10) .
Cu1 N14 1.989(9) .
Cu1 O1 2.014(7) .
Cu1 O3 2.329(7) .
Cu2 N3 1.943(9) .
Cu2 N2 1.952(9) .
Cu2 N7 1.972(9) .
Cu2 O1 1.986(7) .
Cu2 O2 2.417(7) .
Cu3 N4 1.937(9) .
Cu3 N5 1.964(10) .
Cu3 N18 1.999(12) .
Cu3 O1 2.015(7) .
Cu4 N8 1.954(9) .
Cu4 O2 1.958(6) .
Cu4 N15 1.967(8) .
Cu4 N9 1.984(12) .
Cu5 O3 1.911(8) .
Cu5 N11 1.938(11) .
Cu5 O2 1.952(7) .
Cu5 N10 1.981(11) .
Cu6 N12 1.754(18) .
Cu6 O3 1.931(8) .
Cu6 N16 1.93(2) .
Cu6 N13 2.010(12) .
Cu6A N16 1.82(2) .
Cu6A N13 1.891(10) .
Cu6A N17 1.97(3) 2_655
Cu6A O3 2.079(12) .
Cu6A N12 2.24(3) .
O1 H101 0.9800 .
O2 H103 0.9800 .
O3 H102 0.9800 .
N1 C1 1.327(14) .
N1 N2 1.334(11) .
N2 C3 1.318(15) .
N3 C4 1.369(13) .
N3 N4 1.366(12) .
N4 C6 1.351(13) .
N5 C7 1.317(16) .
N5 N6 1.370(13) .
N6 C9 1.334(15) .
N7 N8 1.339(11) .
N7 C10 1.342(14) .
N8 C12 1.324(14) .
N9 C13 1.339(15) .
N9 N10 1.356(13) .
N10 C15 1.309(18) .
N11 C16 1.266(19) .
N11 N12 1.421(19) .
N12 C18 1.415(19) .
N13 C19 1.335(14) .
N13 N14 1.343(12) .
N14 C21 1.357(12) .
N15 C22 1.325(13) .
N15 N15 1.364(17) 2_655
N16 C24 1.33(3) .
N16 N17 1.334(16) .
N16 N17 1.57(3) 2_655
N17 C26 1.48(3) .
N17 N16 1.58(3) 2_655
N17 N17 1.67(4) 2_655
N17 Cu6A 1.97(3) 2_655
N18 C27 1.127(16) .
C27 O4 1.209(16) .
C1 C2 1.380(18) .
C1 H1 0.9300 .
C2 C3 1.389(15) .
C2 H2 0.9300 .
C3 H3 0.9300 .
C4 C5 1.407(16) .
C4 H4 0.9300 .
C5 C6 1.332(16) .
C5 H5 0.9300 .
C6 H6 0.9300 .
C7 C8 1.378(19) .
C7 H7 0.9300 .
C8 C9 1.356(19) .
C8 H8 0.9300 .
C9 H9 0.9300 .
C10 C11 1.393(16) .
C10 H10 0.9300 .
C11 C12 1.380(18) .
C11 H11 0.9300 .
C12 H12 0.9300 .
C13 C14 1.36(2) .
C13 H13 0.9300 .
C14 C15 1.34(2) .
C14 H14 0.9300 .
C15 H15 0.9300 .
C16 C17 1.25(3) .
C16 H16 0.9300 .
C17 C18 1.36(3) .
C17 H17 0.9300 .
C18 H18 0.9300 .
C19 C20 1.352(17) .
C19 H19 0.9300 .
C20 C21 1.346(16) .
C20 H20 0.9300 .
C21 H21 0.9300 .
C22 C23 1.346(16) .
C22 H22 0.9300 .
C23 C22 1.346(16) 2_655
C23 H23 0.9300 .
C24 C25 1.38(4) .
C24 H24 0.9300 .
C25 C26 1.16(4) .
C25 H25 0.9300 .
C26 H26 0.9300 .
C100 O2W 1.690(18) .
C100 H10A 0.9600 .
C100 H10B 0.9600 .
C100 H10C 0.9600 .

loop_
_platon_squeeze_void_nr
_platon_squeeze_void_average_x
_platon_squeeze_void_average_y
_platon_squeeze_void_average_z
_platon_squeeze_void_volume
_platon_squeeze_void_count_electrons
_platon_squeeze_void_content
1 0.937 0.301 0.064 23 6 ' '
2 0.437 0.801 0.064 23 6 ' '
3 0.063 0.301 0.436 23 6 ' '
4 0.563 0.801 0.436 23 6 ' '
5 0.437 0.199 0.564 23 6 ' '
6 0.937 0.699 0.564 23 6 ' '
7 0.563 0.199 0.936 23 6 ' '
8 0.063 0.699 0.936 23 6 ' '
